data_1523539
loop_
_publ_author_name
'Ellinger, F.H.'
'Land, C.C.'
'Johnson, K.A.'

_publ_section_title
;
 Binary systems of plutonium with Pr, Nd and Sm
;
_journal_name_full 'Journal of Nuclear Materials'
_journal_page_first 178
_journal_page_last 183
_journal_volume 29
_journal_year 1969
_chemical_formula_sum 'Nd0.75 Pu0.25'
_chemical_name_systematic '(Nd0.75 Pu0.25)'
_space_group_IT_number 194
_symmetry_space_group_name_Hall '-P 6c 2c'
_symmetry_space_group_name_H-M 'P 63/m m c'
_cell_angle_alpha 90
_cell_angle_beta 90
_cell_angle_gamma 120
_cell_formula_units_Z 4
_cell_length_a 3.597
_cell_length_b 3.597
_cell_length_c 11.612
_cell_volume 130.112
_citation_journal_id_ASTM JNUMAM
_cod_data_source_file Ellinger_JNUMAM_1969_1436.cif
_cod_data_source_block Nd0.75Pu0.25
_cod_original_cell_volume 130.1124
_cod_database_code 1523539

loop_
_symmetry_equiv_pos_as_xyz
x,y,z
x-y,x,z+1/2
-y,x-y,z
-x,-y,z+1/2
-x+y,-x,z
y,-x+y,z+1/2
-y,-x,-z+1/2
x-y,-y,-z
x,x-y,-z+1/2
y,x,-z
-x+y,y,-z+1/2
-x,-x+y,-z
-x,-y,-z
-x+y,-x,-z-1/2
y,-x+y,-z
x,y,-z-1/2
x-y,x,-z
-y,x-y,-z-1/2
y,x,z-1/2
-x+y,y,z
-x,-x+y,z-1/2
-y,-x,z
x-y,-y,z-1/2
x,x-y,z

loop_
_atom_site_label
_atom_site_type_symbol
_atom_site_fract_x
_atom_site_fract_y
_atom_site_fract_z
_atom_site_occupancy
_atom_site_U_iso_or_equiv
Pu2 Pu 0.3333 0.6667 0.25 0.25 0.0
Nd1 Nd 0 0 0 0.75 0.0
Pu1 Pu 0 0 0 0.25 0.0
Nd2 Nd 0.3333 0.6667 0.25 0.75 0.0
